data_4037918
loop_
_publ_author_name
'Nikahd, Maryam'
'Mikusek, Jiri'
'Yu, Li-Juan'
'Coote, Michelle L.'
'Banwell, Martin G.'
'Ma, Chenxi'
'Gardiner, Michael G.'

_publ_section_related_literature
; 
?
;
_publ_section_title
;
 Exploiting Chitin as a Source of Biologically Fixed Nitrogen: Formation
 and Full Characterization of Small-Molecule Hetero- and Carbocyclic
 Pyrolysis Products.
;
_journal_name_full 'The Journal of organic chemistry'
_journal_paper_doi 10.1021/acs.joc.9b03438
_journal_year 2020
_chemical_formula_moiety 'C8 H9 N1 O3'
_chemical_formula_sum 'C8 H9 N O3'
_chemical_formula_weight 167.16
_space_group_IT_number 2
_space_group_name_Hall '-P 1'
_space_group_name_H-M_alt 'P -1'
_symmetry_cell_setting triclinic
_symmetry_space_group_name_H-M 'P -1'
_atom_sites_solution_hydrogens difmap
_atom_sites_solution_primary other
_audit_creation_date 2018-10-15
_audit_creation_method CRYSTALS_ver_14.61
_cell_angle_alpha 96.283(6)
_cell_angle_beta 97.670(5)
_cell_angle_gamma 109.017(6)
_cell_formula_units_Z 2
_cell_length_a 6.9199(4)
_cell_length_b 7.5328(5)
_cell_length_c 7.9552(5)
_cell_measurement_reflns_used 2008
_cell_measurement_temperature 150
_cell_measurement_theta_max 74
_cell_measurement_theta_min 6
_cell_volume 383.32(5)
_computing_cell_refinement 'CrysAlisPro, (Agilent, 2011)'
_computing_data_collection 'SuperNova, (Oxford Diffraction, 2010)'
_computing_data_reduction 'CrysAlisPro, (Agilent, 2011)'
_computing_molecular_graphics 'CAMERON (Watkin et al., 1996)'
_computing_publication_material 'CRYSTALS (Betteridge et al., 2003)'
_computing_structure_refinement 'CRYSTALS (Betteridge et al., 2003)'
_computing_structure_solution 'Superflip (Palatinus & Chapuis, 2007)'
_diffrn_ambient_temperature 150
_diffrn_measured_fraction_theta_full 0.995
_diffrn_measured_fraction_theta_max 0.994
_diffrn_measurement_device Area
_diffrn_measurement_device_type 'Oxford Diffraction SuperNova'
_diffrn_measurement_method '\f & \w scans'
_diffrn_radiation_monochromator graphite
_diffrn_radiation_type 'Cu K\a'
_diffrn_radiation_wavelength 1.54184
_diffrn_reflns_av_R_equivalents 0.015
_diffrn_reflns_av_sigmaI/netI 0.0202
_diffrn_reflns_limit_h_max 8
_diffrn_reflns_limit_h_min -7
_diffrn_reflns_limit_k_max 9
_diffrn_reflns_limit_k_min -9
_diffrn_reflns_limit_l_max 9
_diffrn_reflns_limit_l_min -9
_diffrn_reflns_number 2763
_diffrn_reflns_theta_full 72.214
_diffrn_reflns_theta_max 73.688
_diffrn_reflns_theta_min 6.299
_diffrn_standards_number 0
_exptl_absorpt_coefficient_mu 0.944
_exptl_absorpt_correction_T_max 0.86
_exptl_absorpt_correction_T_min 0.69
_exptl_absorpt_correction_type multi-scan
_exptl_absorpt_process_details 'CrysAlisPro, (Agilent, 2011)'
_exptl_crystal_colour colourless
_exptl_crystal_density_diffrn 1.448
_exptl_crystal_density_method 'not measured'
_exptl_crystal_description irregular
_exptl_crystal_F_000 176
_exptl_crystal_size_max 0.561
_exptl_crystal_size_mid 0.269
_exptl_crystal_size_min 0.162
_refine_diff_density_max 0.37
_refine_diff_density_min -0.38
_refine_ls_extinction_method None
_refine_ls_goodness_of_fit_ref 1.0043
_refine_ls_hydrogen_treatment constr
_refine_ls_matrix_type full
_refine_ls_number_parameters 109
_refine_ls_number_reflns 1538
_refine_ls_number_restraints 0
_refine_ls_R_factor_all 0.0551
_refine_ls_R_factor_gt 0.0541
_refine_ls_shift/su_max 0.0002487
_refine_ls_shift/su_mean 0.0000253
_refine_ls_structure_factor_coef Fsqd
_refine_ls_weighting_details
;
 Method= Modified Sheldrick 
 w=1/[\s^2^(F^2^) + ( 0.09P)^2^ + 0.24P] 
 ,where P=(max(Fo^2^,0) + 2Fc^2^)/3 
;
_refine_ls_weighting_scheme calc
_refine_ls_wR_factor_all 0.1519
_refine_ls_wR_factor_gt 0.1504
_refine_ls_wR_factor_ref 0.1519
_reflns_limit_h_max 8
_reflns_limit_h_min -8
_reflns_limit_k_max 9
_reflns_limit_k_min -9
_reflns_limit_l_max 9
_reflns_limit_l_min 0
_reflns_number_gt 1469
_reflns_number_total 1538
_reflns_threshold_expression I>2.0\s(I)
_oxford_diffrn_Wilson_B_factor 2.00
_oxford_diffrn_Wilson_scale 0.00
_oxford_refine_ls_r_factor_ref 0.0551
_oxford_refine_ls_scale 17(3)
_oxford_reflns_number_all 1538
_oxford_reflns_threshold_expression_ref I>-10.0\s(I)
_oxford_structure_analysis_title 'xcalibur in C:\Users\Kathy\Docu At 9: 1 on 1'
_cod_data_source_file jo9b03438_si_002.cif
_cod_data_source_block MN10P2b
_cod_depositor_comments
;
The following automatic conversions were performed:

data item '_atom_sites_solution_primary' value 'Other' was changed to
'other' in accordance with the
/home/data/users/saulius/crontab/automatic-downloads/rss-feeds/ACS/lib/dictionaries/cif_core.dic
dictionary named 'cif_core.dic' version 2.4.2 last updated on
2011-04-26.

Automatic conversion script
Id: cif_fix_values 7556 2019-12-06 15:28:31Z antanas 
;
_cod_original_cell_volume 383.32(2)
_cod_original_sg_symbol_H-M 'P -1 '
_cod_original_formula_sum 'C8 H9 N1 O3'
_cod_database_code 4037918

loop_
_symmetry_equiv_pos_as_xyz
x,y,z
-x,-y,-z

loop_
_atom_site_label
_atom_site_type_symbol
_atom_site_fract_x
_atom_site_fract_y
_atom_site_fract_z
_atom_site_U_iso_or_equiv
_atom_site_occupancy
_atom_site_adp_type
_atom_site_refinement_flags_posn
_atom_site_refinement_flags_adp
_atom_site_refinement_flags_occupancy
_atom_site_disorder_assembly
_atom_site_disorder_group
_atom_site_attached_hydrogens
C1 C 0.2090(2) 0.8575(2) 0.8467(2) 0.0228 1.0000 Uani . . . . . .
C2 C 0.2591(3) 0.7813(2) 1.0001(2) 0.0230 1.0000 Uani . . . . . .
C3 C 0.4236(3) 0.7201(2) 1.0185(2) 0.0252 1.0000 Uani . . . . . .
C4 C 0.5410(3) 0.7218(2) 0.8837(2) 0.0261 1.0000 Uani . . . . . .
C5 C 0.4887(3) 0.7830(2) 0.7387(2) 0.0255 1.0000 Uani . . . . . .
C6 C 0.5858(3) 0.7854(3) 0.5834(2) 0.0344 1.0000 Uani . . . . . .
C7 C 0.0874(2) 0.6633(2) 1.2374(2) 0.0244 1.0000 Uani . . . . . .
C8 C -0.0638(3) 0.6915(3) 1.3474(2) 0.0290 1.0000 Uani . . . . . .
H11 H 0.0629 0.8681 1.1108 0.0500 1.0000 Uiso R . . . . .
H31 H 0.4608 0.6767 1.1216 0.0309 1.0000 Uiso R . . . . .
H41 H 0.6565 0.6794 0.8970 0.0315 1.0000 Uiso R . . . . .
H61 H 0.6969 0.7377 0.6010 0.0423 1.0000 Uiso R . . . . .
H62 H 0.6377 0.9127 0.5625 0.0423 1.0000 Uiso R . . . . .
H63 H 0.4852 0.7087 0.4872 0.0423 1.0000 Uiso R . . . . .
H81 H -0.1812 0.5780 1.3300 0.0350 1.0000 Uiso R . . . . .
H82 H 0.0008 0.7215 1.4650 0.0350 1.0000 Uiso R . . . . .
H83 H -0.1070 0.7929 1.3165 0.0350 1.0000 Uiso R . . . . .
N1 N 0.1293(2) 0.7842(2) 1.12059(19) 0.0248 1.0000 Uani . . . . . .
O1 O 0.32534(18) 0.85077(17) 0.72098(15) 0.0255 1.0000 Uani . . . . . .
O2 O 0.07558(19) 0.92836(17) 0.82174(16) 0.0282 1.0000 Uani . . . . . .
O3 O 0.1663(2) 0.54126(18) 1.25162(17) 0.0336 1.0000 Uani . . . . . .

loop_
_atom_site_aniso_label
_atom_site_aniso_U_11
_atom_site_aniso_U_22
_atom_site_aniso_U_33
_atom_site_aniso_U_23
_atom_site_aniso_U_13
_atom_site_aniso_U_12
C1 0.0228(8) 0.0208(8) 0.0261(8) 0.0015(6) 0.0053(6) 0.0095(6)
C2 0.0241(8) 0.0203(7) 0.0263(8) 0.0028(6) 0.0064(6) 0.0096(6)
C3 0.0253(8) 0.0240(8) 0.0294(9) 0.0054(6) 0.0056(7) 0.0119(7)
C4 0.0223(8) 0.0240(8) 0.0351(9) 0.0030(7) 0.0071(7) 0.0119(6)
C5 0.0219(8) 0.0234(8) 0.0319(9) 0.0001(6) 0.0071(6) 0.0093(6)
C6 0.0311(9) 0.0423(11) 0.0329(10) 0.0028(8) 0.0104(7) 0.0164(8)
C7 0.0233(8) 0.0230(8) 0.0261(8) 0.0021(6) 0.0034(6) 0.0081(6)
C8 0.0305(9) 0.0295(9) 0.0305(9) 0.0069(7) 0.0099(7) 0.0127(7)
N1 0.0268(7) 0.0245(7) 0.0292(8) 0.0056(6) 0.0091(6) 0.0152(6)
O1 0.0259(6) 0.0296(6) 0.0260(6) 0.0051(5) 0.0078(5) 0.0146(5)
O2 0.0302(7) 0.0312(7) 0.0310(7) 0.0058(5) 0.0076(5) 0.0200(5)
O3 0.0398(8) 0.0303(7) 0.0413(8) 0.0140(6) 0.0154(6) 0.0206(6)

loop_
_atom_type_symbol
_atom_type_scat_dispersion_real
_atom_type_scat_dispersion_imag
_atom_type_scat_Cromer_Mann_a1
_atom_type_scat_Cromer_Mann_b1
_atom_type_scat_Cromer_Mann_a2
_atom_type_scat_Cromer_Mann_b2
_atom_type_scat_Cromer_Mann_a3
_atom_type_scat_Cromer_Mann_b3
_atom_type_scat_Cromer_Mann_a4
_atom_type_scat_Cromer_Mann_b4
_atom_type_scat_Cromer_Mann_c
_atom_type_scat_source
C 0.0181 0.0091 2.3100 20.8439 1.0200 10.2075 1.5886 0.5687 0.8650 51.6512 0.2156 'International Tables Vol C 4.2.6.8 and 6.1.1.4'
H 0.0000 0.0000 0.4930 10.5109 0.3229 26.1257 0.1402 3.1424 0.0408 57.7998 0.0030 'International Tables Vol C 4.2.6.8 and 6.1.1.4'
N 0.0311 0.0180 12.2126 0.0057 3.1322 9.8933 2.0125 28.9975 1.1663 0.5826 -11.5290 'International Tables Vol C 4.2.6.8 and 6.1.1.4'
O 0.0492 0.0322 3.0485 13.2771 2.2868 5.7011 1.5463 0.3239 0.8670 32.9089 0.2508 'International Tables Vol C 4.2.6.8 and 6.1.1.4'

loop_
_geom_angle_atom_site_label_1
_geom_angle_site_symmetry_1
_geom_angle_atom_site_label_2
_geom_angle_site_symmetry_2
_geom_angle_atom_site_label_3
_geom_angle_site_symmetry_3
_geom_angle
_geom_angle_publ_flag
C2 . C1 . O1 . 116.76(14) yes
C2 . C1 . O2 . 125.60(15) yes
O1 . C1 . O2 . 117.63(15) yes
C1 . C2 . C3 . 119.85(15) yes
C1 . C2 . N1 . 114.23(14) yes
C3 . C2 . N1 . 125.89(15) yes
C2 . C3 . C4 . 120.11(16) yes
C2 . C3 . H31 . 119.8 no
C4 . C3 . H31 . 120.1 no
C3 . C4 . C5 . 120.10(15) yes
C3 . C4 . H41 . 120.0 no
C5 . C4 . H41 . 119.9 no
C4 . C5 . C6 . 127.30(16) yes
C4 . C5 . O1 . 120.15(15) yes
C6 . C5 . O1 . 112.55(15) yes
C5 . C6 . H61 . 109.8 no
C5 . C6 . H62 . 108.9 no
H61 . C6 . H62 . 109.5 no
C5 . C6 . H63 . 109.7 no
H61 . C6 . H63 . 109.5 no
H62 . C6 . H63 . 109.5 no
C8 . C7 . N1 . 114.87(14) yes
C8 . C7 . O3 . 122.36(16) yes
N1 . C7 . O3 . 122.77(15) yes
C7 . C8 . H81 . 109.3 no
C7 . C8 . H82 . 109.6 no
H81 . C8 . H82 . 109.5 no
C7 . C8 . H83 . 109.4 no
H81 . C8 . H83 . 109.5 no
H82 . C8 . H83 . 109.5 no
C2 . N1 . C7 . 125.42(13) yes
C2 . N1 . H11 . 114.6 no
C7 . N1 . H11 . 119.8 no
C5 . O1 . C1 . 122.88(13) yes

loop_
_geom_bond_atom_site_label_1
_geom_bond_site_symmetry_1
_geom_bond_atom_site_label_2
_geom_bond_site_symmetry_2
_geom_bond_distance
_geom_bond_publ_flag
C1 . C2 . 1.452(2) yes
C1 . O1 . 1.372(2) yes
C1 . O2 . 1.213(2) yes
C2 . C3 . 1.358(2) yes
C2 . N1 . 1.401(2) yes
C3 . C4 . 1.428(2) yes
C3 . H31 . 0.950 no
C4 . C5 . 1.337(3) yes
C4 . H41 . 0.950 no
C5 . C6 . 1.482(2) yes
C5 . O1 . 1.382(2) yes
C6 . H61 . 0.950 no
C6 . H62 . 0.950 no
C6 . H63 . 0.950 no
C7 . C8 . 1.502(2) yes
C7 . N1 . 1.364(2) yes
C7 . O3 . 1.221(2) yes
C8 . H81 . 0.950 no
C8 . H82 . 0.950 no
C8 . H83 . 0.950 no
H11 . N1 . 0.898 no

loop_
_geom_hbond_atom_site_label_D
_geom_hbond_site_symmetry_D
_geom_hbond_atom_site_label_H
_geom_hbond_site_symmetry_H
_geom_hbond_atom_site_label_A
_geom_hbond_site_symmetry_A
_geom_hbond_angle_DHA
_geom_hbond_distance_DH
_geom_hbond_distance_HA
_geom_hbond_distance_DA
_geom_hbond_publ_flag
N1 . H11 . O2 2_577 160.75(5) 0.898 2.114 2.977(3) yes
C6 . H63 . O3 1_554 167.68(5) 0.950 2.557 3.491(3) yes
C8 . H83 . O2 2_577 153.41(5) 0.950 2.437 3.314(3) yes
